data_2230315
loop_
_publ_author_name
'Li, Hong-Ming'
'Cai, Zhi-Qiang'
'Li, Yi-Liang'
'Zhang, Shi-Yu'

_publ_section_title
;
 <i>N</i>-(2-Hydroxy-5-nitrophenyl)methanesulfonamide ethanol
 monosolvate
;
_journal_coeditor_code FL2343
_journal_issue 6
_journal_name_full 'Acta Crystallographica Section E'
_journal_page_first o1383
_journal_paper_doi 10.1107/S1600536811017090
_journal_volume 67
_journal_year 2011
_chemical_formula_iupac 'C7 H8 N2 O5 S, C2 H6 O'
_chemical_formula_moiety 'C7 H8 N2 O5 S, C2 H6 O'
_chemical_formula_sum 'C9 H14 N2 O6 S'
_chemical_formula_weight 278.28
_chemical_name_systematic
;
<i>N</i>-(2-Hydroxy-5-nitrophenyl)methanesulfonamide ethanol monosolvate
;
_space_group_IT_number 14
_symmetry_cell_setting monoclinic
_symmetry_space_group_name_Hall '-P 2ybc'
_symmetry_space_group_name_H-M 'P 1 21/c 1'
_atom_sites_solution_hydrogens geom
_atom_sites_solution_primary direct
_atom_sites_solution_secondary difmap
_audit_creation_method SHELXL-97
_cell_angle_alpha 90.00
_cell_angle_beta 112.459(7)
_cell_angle_gamma 90.00
_cell_formula_units_Z 4
_cell_length_a 11.709(3)
_cell_length_b 8.8521(18)
_cell_length_c 12.439(3)
_cell_measurement_reflns_used 4097
_cell_measurement_temperature 113(2)
_cell_measurement_theta_max 27.9
_cell_measurement_theta_min 1.8
_cell_volume 1191.5(5)
_computing_cell_refinement 'RAPID-AUTO (Rigaku,1998)'
_computing_data_collection 'RAPID-AUTO (Rigaku,1998)'
_computing_data_reduction 'RAPID-AUTO (Rigaku,1998)'
_computing_molecular_graphics 'SHELXTL (Sheldrick, 2008)'
_computing_publication_material 'CrystalStructure (Rigaku/MSC, 2005)'
_computing_structure_refinement 'SHELXL97 (Sheldrick, 2008)'
_computing_structure_solution 'SHELXS97 (Sheldrick, 2008)'
_diffrn_ambient_temperature 113(2)
_diffrn_detector_area_resol_mean 14.63
_diffrn_measured_fraction_theta_full 0.998
_diffrn_measured_fraction_theta_max 0.998
_diffrn_measurement_device_type 'Rigaku Saturn CCD area detector'
_diffrn_measurement_method '\w and \f scans'
_diffrn_radiation_monochromator multilayer
_diffrn_radiation_source 'rotating anode'
_diffrn_radiation_type MoK\a
_diffrn_radiation_wavelength 0.71073
_diffrn_reflns_av_R_equivalents 0.0447
_diffrn_reflns_av_sigmaI/netI 0.0458
_diffrn_reflns_limit_h_max 15
_diffrn_reflns_limit_h_min -15
_diffrn_reflns_limit_k_max 11
_diffrn_reflns_limit_k_min -9
_diffrn_reflns_limit_l_max 16
_diffrn_reflns_limit_l_min -16
_diffrn_reflns_number 12473
_diffrn_reflns_theta_full 27.89
_diffrn_reflns_theta_max 27.89
_diffrn_reflns_theta_min 1.88
_diffrn_standards_decay_% 0
_diffrn_standards_interval_count 0
_diffrn_standards_interval_time 0
_diffrn_standards_number 0
_exptl_absorpt_coefficient_mu 0.295
_exptl_absorpt_correction_T_max 0.9543
_exptl_absorpt_correction_T_min 0.9434
_exptl_absorpt_correction_type multi-scan
_exptl_absorpt_process_details '(ABSCOR; Higashi, 1995)'
_exptl_crystal_colour Colourless
_exptl_crystal_density_diffrn 1.551
_exptl_crystal_density_method 'not measured'
_exptl_crystal_description Prism
_exptl_crystal_F_000 584
_exptl_crystal_size_max 0.20
_exptl_crystal_size_mid 0.18
_exptl_crystal_size_min 0.16
_refine_diff_density_max 0.329
_refine_diff_density_min -0.362
_refine_ls_extinction_method none
_refine_ls_goodness_of_fit_ref 0.983
_refine_ls_hydrogen_treatment mixed
_refine_ls_matrix_type full
_refine_ls_number_parameters 177
_refine_ls_number_reflns 2840
_refine_ls_number_restraints 1
_refine_ls_restrained_S_all 0.983
_refine_ls_R_factor_all 0.0375
_refine_ls_R_factor_gt 0.0295
_refine_ls_shift/su_max 0.001
_refine_ls_shift/su_mean 0.000
_refine_ls_structure_factor_coef Fsqd
_refine_ls_weighting_details 'calc w=1/[\s^2^(Fo^2^)+(0.0421P)^2^+0.0000P] where P=(Fo^2^+2Fc^2^)/3'
_refine_ls_weighting_scheme calc
_refine_ls_wR_factor_gt 0.0771
_refine_ls_wR_factor_ref 0.0792
_reflns_number_gt 2091
_reflns_number_total 2840
_reflns_threshold_expression >2sigma(I)
_cod_data_source_file fl2343.cif
_cod_data_source_block I
_cod_original_sg_symbol_H-M 'P 21/c '
_cod_database_code 2230315
_cod_database_fobs_code 2230315

loop_
_symmetry_equiv_pos_as_xyz
'x, y, z'
'-x, y+1/2, -z+1/2'
'-x, -y, -z'
'x, -y-1/2, z-1/2'

loop_
_atom_site_type_symbol
_atom_site_label
_atom_site_fract_x
_atom_site_fract_y
_atom_site_fract_z
_atom_site_U_iso_or_equiv
_atom_site_adp_type
_atom_site_calc_flag
_atom_site_refinement_flags
_atom_site_occupancy
_atom_site_symmetry_multiplicity
_atom_site_disorder_assembly
_atom_site_disorder_group
S S1 0.23077(3) 0.44845(4) 0.61896(3) 0.01396(10) Uani d . 1 1 . .
O O1 0.14081(9) 0.51062(11) 0.65857(8) 0.0200(2) Uani d . 1 1 . .
O O2 0.34570(9) 0.52619(10) 0.64474(8) 0.0187(2) Uani d . 1 1 . .
O O3 0.37065(9) 0.01532(12) 0.74369(9) 0.0186(2) Uani d . 1 1 . .
H H3 0.4002(16) -0.069(2) 0.7674(14) 0.038(6) Uiso d . 1 1 . .
O O4 -0.18590(9) 0.18630(12) 0.56941(9) 0.0263(3) Uani d . 1 1 . .
O O5 -0.20141(9) -0.05693(11) 0.57761(9) 0.0240(3) Uani d . 1 1 . .
N N1 0.27051(11) 0.28099(13) 0.67419(10) 0.0160(3) Uani d . 1 1 . .
N N2 -0.13955(11) 0.05910(14) 0.59166(10) 0.0185(3) Uani d . 1 1 . .
C C1 0.16076(13) 0.42769(17) 0.46762(11) 0.0207(3) Uani d . 1 1 . .
H H1A 0.1501 0.5273 0.4306 0.031 Uiso calc R 1 1 . .
H H1B 0.0799 0.3794 0.4472 0.031 Uiso calc R 1 1 . .
H H1C 0.2132 0.3648 0.4404 0.031 Uiso calc R 1 1 . .
C C2 0.19037(12) 0.16067(15) 0.67166(11) 0.0138(3) Uani d . 1 1 . .
C C3 0.06316(12) 0.17416(16) 0.63523(11) 0.0151(3) Uani d . 1 1 . .
H H3A 0.0237 0.2689 0.6104 0.018 Uiso calc R 1 1 . .
C C4 -0.00540(13) 0.04612(16) 0.63584(11) 0.0153(3) Uani d . 1 1 . .
C C5 0.04822(13) -0.09282(16) 0.67288(11) 0.0169(3) Uani d . 1 1 . .
H H5 -0.0010 -0.1780 0.6732 0.020 Uiso calc R 1 1 . .
C C6 0.17558(13) -0.10593(16) 0.70973(11) 0.0165(3) Uani d . 1 1 . .
H H6 0.2141 -0.2009 0.7354 0.020 Uiso calc R 1 1 . .
C C7 0.24676(12) 0.01876(16) 0.70925(11) 0.0143(3) Uani d . 1 1 . .
H H1 0.3450(15) 0.2597(17) 0.6838(12) 0.022(4) Uiso d . 1 1 . .
O O6 0.52899(9) 0.24326(11) 0.69398(9) 0.0171(2) Uani d D 1 1 . .
H H6A 0.5557(16) 0.1858(19) 0.7445(13) 0.033(5) Uiso d D 1 1 . .
C C8 0.52156(14) 0.16205(16) 0.58969(12) 0.0210(3) Uani d . 1 1 . .
H H8A 0.4508 0.0912 0.5656 0.025 Uiso calc R 1 1 . .
H H8B 0.5981 0.1029 0.6057 0.025 Uiso calc R 1 1 . .
C C9 0.50525(15) 0.27419(19) 0.49432(12) 0.0307(4) Uani d . 1 1 . .
H H9A 0.4315 0.3355 0.4814 0.046 Uiso calc R 1 1 . .
H H9B 0.4957 0.2203 0.4226 0.046 Uiso calc R 1 1 . .
H H9C 0.5780 0.3400 0.5168 0.046 Uiso calc R 1 1 . .

loop_
_atom_site_aniso_label
_atom_site_aniso_U_11
_atom_site_aniso_U_22
_atom_site_aniso_U_33
_atom_site_aniso_U_12
_atom_site_aniso_U_13
_atom_site_aniso_U_23
S1 0.01380(18) 0.01101(19) 0.01618(18) -0.00055(13) 0.00473(13) -0.00005(13)
O1 0.0206(5) 0.0166(5) 0.0246(6) 0.0028(4) 0.0106(4) -0.0020(4)
O2 0.0151(5) 0.0144(5) 0.0242(5) -0.0039(4) 0.0049(4) -0.0002(4)
O3 0.0137(5) 0.0142(6) 0.0261(6) 0.0028(4) 0.0056(4) 0.0053(4)
O4 0.0184(6) 0.0224(6) 0.0383(6) 0.0036(5) 0.0111(5) 0.0001(5)
O5 0.0188(6) 0.0236(6) 0.0297(6) -0.0097(5) 0.0095(5) -0.0065(4)
N1 0.0103(6) 0.0133(6) 0.0232(6) 0.0006(5) 0.0051(5) 0.0034(5)
N2 0.0178(6) 0.0221(7) 0.0176(6) -0.0025(5) 0.0092(5) -0.0037(5)
C1 0.0209(8) 0.0227(8) 0.0164(7) -0.0004(6) 0.0047(6) 0.0010(6)
C2 0.0156(7) 0.0134(7) 0.0134(6) -0.0015(5) 0.0065(5) -0.0006(5)
C3 0.0168(7) 0.0138(7) 0.0150(6) 0.0011(6) 0.0064(5) -0.0001(5)
C4 0.0136(7) 0.0201(8) 0.0136(7) -0.0023(6) 0.0068(5) -0.0034(5)
C5 0.0210(8) 0.0150(7) 0.0163(7) -0.0066(6) 0.0089(6) -0.0023(5)
C6 0.0191(7) 0.0133(7) 0.0170(7) 0.0011(6) 0.0070(6) 0.0019(6)
C7 0.0145(7) 0.0161(8) 0.0127(7) 0.0005(6) 0.0055(5) -0.0007(5)
O6 0.0188(5) 0.0137(6) 0.0184(5) 0.0008(4) 0.0069(4) 0.0012(4)
C8 0.0245(8) 0.0192(8) 0.0207(7) -0.0015(6) 0.0102(6) -0.0032(6)
C9 0.0349(10) 0.0359(10) 0.0249(8) 0.0045(8) 0.0155(7) 0.0059(7)

loop_
_atom_type_symbol
_atom_type_description
_atom_type_scat_dispersion_real
_atom_type_scat_dispersion_imag
_atom_type_scat_source
C C 0.0033 0.0016 'International Tables Vol C Tables 4.2.6.8 and 6.1.1.4'
H H 0.0000 0.0000 'International Tables Vol C Tables 4.2.6.8 and 6.1.1.4'
N N 0.0061 0.0033 'International Tables Vol C Tables 4.2.6.8 and 6.1.1.4'
O O 0.0106 0.0060 'International Tables Vol C Tables 4.2.6.8 and 6.1.1.4'
S S 0.1246 0.1234 'International Tables Vol C Tables 4.2.6.8 and 6.1.1.4'

loop_
_geom_angle_atom_site_label_1
_geom_angle_atom_site_label_2
_geom_angle_atom_site_label_3
_geom_angle_site_symmetry_1
_geom_angle_site_symmetry_3
_geom_angle
_geom_angle_publ_flag
O1 S1 O2 . . 119.28(6) ?
O1 S1 N1 . . 109.54(6) ?
O2 S1 N1 . . 104.50(6) ?
O1 S1 C1 . . 107.83(7) ?
O2 S1 C1 . . 107.72(7) ?
N1 S1 C1 . . 107.42(7) ?
C7 O3 H3 . . 112.7(12) ?
C2 N1 S1 . . 126.73(10) ?
C2 N1 H1 . . 118.1(10) ?
S1 N1 H1 . . 111.8(10) ?
O5 N2 O4 . . 123.04(12) ?
O5 N2 C4 . . 118.62(12) ?
O4 N2 C4 . . 118.34(12) ?
S1 C1 H1A . . 109.5 ?
S1 C1 H1B . . 109.5 ?
H1A C1 H1B . . 109.5 ?
S1 C1 H1C . . 109.5 ?
H1A C1 H1C . . 109.5 ?
H1B C1 H1C . . 109.5 ?
C3 C2 N1 . . 124.34(12) ?
C3 C2 C7 . . 119.51(12) ?
N1 C2 C7 . . 116.14(12) ?
C2 C3 C4 . . 118.57(13) ?
C2 C3 H3A . . 120.7 ?
C4 C3 H3A . . 120.7 ?
C5 C4 C3 . . 122.62(13) ?
C5 C4 N2 . . 118.98(12) ?
C3 C4 N2 . . 118.37(12) ?
C4 C5 C6 . . 118.70(13) ?
C4 C5 H5 . . 120.7 ?
C6 C5 H5 . . 120.7 ?
C7 C6 C5 . . 120.31(13) ?
C7 C6 H6 . . 119.8 ?
C5 C6 H6 . . 119.8 ?
O3 C7 C6 . . 123.89(13) ?
O3 C7 C2 . . 115.83(12) ?
C6 C7 C2 . . 120.28(13) ?
C8 O6 H6A . . 105.5(13) ?
O6 C8 C9 . . 108.88(12) ?
O6 C8 H8A . . 109.9 ?
C9 C8 H8A . . 109.9 ?
O6 C8 H8B . . 109.9 ?
C9 C8 H8B . . 109.9 ?
H8A C8 H8B . . 108.3 ?
C8 C9 H9A . . 109.5 ?
C8 C9 H9B . . 109.5 ?
H9A C9 H9B . . 109.5 ?
C8 C9 H9C . . 109.5 ?
H9A C9 H9C . . 109.5 ?
H9B C9 H9C . . 109.5 ?

loop_
_geom_bond_atom_site_label_1
_geom_bond_atom_site_label_2
_geom_bond_site_symmetry_2
_geom_bond_distance
_geom_bond_publ_flag
S1 O1 . 1.4323(10) ?
S1 O2 . 1.4344(10) ?
S1 N1 . 1.6254(12) ?
S1 C1 . 1.7523(14) ?
O3 C7 . 1.3468(17) ?
O3 H3 . 0.830(18) ?
O4 N2 . 1.2345(15) ?
O5 N2 . 1.2302(15) ?
N1 C2 . 1.4119(17) ?
N1 H1 . 0.855(16) ?
N2 C4 . 1.4571(18) ?
C1 H1A . 0.9800 ?
C1 H1B . 0.9800 ?
C1 H1C . 0.9800 ?
C2 C3 . 1.3865(19) ?
C2 C7 . 1.4130(19) ?
C3 C4 . 1.3906(19) ?
C3 H3A . 0.9500 ?
C4 C5 . 1.378(2) ?
C5 C6 . 1.3875(19) ?
C5 H5 . 0.9500 ?
C6 C7 . 1.3845(19) ?
C6 H6 . 0.9500 ?
O6 C8 . 1.4564(16) ?
O6 H6A . 0.776(15) ?
C8 C9 . 1.502(2) ?
C8 H8A . 0.9900 ?
C8 H8B . 0.9900 ?
C9 H9A . 0.9800 ?
C9 H9B . 0.9800 ?
C9 H9C . 0.9800 ?

loop_
_geom_hbond_atom_site_label_D
_geom_hbond_atom_site_label_H
_geom_hbond_atom_site_label_A
_geom_hbond_site_symmetry_A
_geom_hbond_distance_DH
_geom_hbond_distance_HA
_geom_hbond_distance_DA
_geom_hbond_angle_DHA
_geom_hbond_publ_flag
O3 H3 O6 2_646 0.830(18) 1.835(19) 2.6619(15) 173.6(17) y
N1 H1 O6 . 0.855(16) 2.114(16) 2.9601(17) 170.2(14) y
O6 H6A O2 2_646 0.776(15) 2.003(16) 2.7605(14) 165.5(18) y

loop_
_geom_torsion_atom_site_label_1
_geom_torsion_atom_site_label_2
_geom_torsion_atom_site_label_3
_geom_torsion_atom_site_label_4
_geom_torsion_site_symmetry_1
_geom_torsion_site_symmetry_2
_geom_torsion_site_symmetry_3
_geom_torsion_site_symmetry_4
_geom_torsion
_geom_torsion_publ_flag
O1 S1 N1 C2 . . . . 51.29(13) ?
O2 S1 N1 C2 . . . . -179.82(11) ?
C1 S1 N1 C2 . . . . -65.57(13) ?
S1 N1 C2 C3 . . . . -9.6(2) ?
S1 N1 C2 C7 . . . . 170.35(10) ?
N1 C2 C3 C4 . . . . 179.32(12) ?
C7 C2 C3 C4 . . . . -0.63(19) ?
C2 C3 C4 C5 . . . . 1.0(2) ?
C2 C3 C4 N2 . . . . -176.78(11) ?
O5 N2 C4 C5 . . . . -7.36(18) ?
O4 N2 C4 C5 . . . . 173.06(12) ?
O5 N2 C4 C3 . . . . 170.54(12) ?
O4 N2 C4 C3 . . . . -9.04(18) ?
C3 C4 C5 C6 . . . . -0.8(2) ?
N2 C4 C5 C6 . . . . 177.01(11) ?
C4 C5 C6 C7 . . . . 0.13(19) ?
C5 C6 C7 O3 . . . . 179.95(12) ?
C5 C6 C7 C2 . . . . 0.25(19) ?
C3 C2 C7 O3 . . . . -179.72(11) ?
N1 C2 C7 O3 . . . . 0.33(17) ?
C3 C2 C7 C6 . . . . 0.0(2) ?
N1 C2 C7 C6 . . . . -179.95(12) ?
